data_4069273
loop_
_publ_author_name
'Adhikari, Debashis'
'Basuli, Falguni'
'Orlando, Justin H.'
'Gao, Xinfeng'
'Huffman, John C.'
'Pink, Maren'
'Mindiola, Daniel J.'

_publ_section_title
;
 Zwitterionic and Cationic Titanium and Vanadium Complexes Having Terminal
 M&#x2212;C Multiple Bonds. The Role of the \b-Diketiminate Ligand in
 Formation of Charge-Separated Species
;
_journal_issue 14
_journal_name_full Organometallics
_journal_page_first 4115
_journal_paper_doi 10.1021/om900115v
_journal_volume 28
_journal_year 2009
_chemical_formula_moiety 'C38 H60 N2 O V, C24 B F20'
_chemical_formula_sum 'C62 H60 B F20 N2 O V'
_chemical_formula_weight 1290.87
_chemical_name_systematic
; 
 ? 
;
_space_group_IT_number 2
_symmetry_cell_setting triclinic
_symmetry_space_group_name_Hall '-P 1'
_symmetry_space_group_name_H-M 'P -1'
_atom_sites_solution_hydrogens geom
_atom_sites_solution_primary direct
_atom_sites_solution_secondary difmap
_audit_creation_method SHELXL-97
_cell_angle_alpha 89.087(2)
_cell_angle_beta 84.7980(10)
_cell_angle_gamma 87.2880(10)
_cell_formula_units_Z 2
_cell_length_a 12.4772(7)
_cell_length_b 13.4320(7)
_cell_length_c 17.6197(9)
_cell_measurement_reflns_used 1883
_cell_measurement_temperature 126(2)
_cell_measurement_theta_max 26.11
_cell_measurement_theta_min 2.32
_cell_volume 2937.3(3)
_computing_cell_refinement 'SAINT (Bruker, 1999)'
_computing_data_collection 'SMART (Bruker, 1999)'
_computing_data_reduction 'SAINT (Bruker, 1999), XTEL (local program)'
_computing_structure_refinement 'SHELXL-97 (Sheldrick, 1997)'
_computing_structure_solution 'SHELXS-97 (Sheldrick, 1990)'
_diffrn_ambient_temperature 126(2)
_diffrn_detector 'CCD area detector'
_diffrn_detector_area_resol_mean 44.52
_diffrn_detector_type 'Bruker SMART 6000'
_diffrn_measured_fraction_theta_full 0.997
_diffrn_measured_fraction_theta_max 0.997
_diffrn_measurement_details '   0.30 degree frames measured for 3.17 seconds each'
_diffrn_measurement_device 'three-circle goniometer with fixed chi'
_diffrn_measurement_device_type 'Bruker Platform goniometer'
_diffrn_measurement_method '\w scans'
_diffrn_radiation_monochromator graphite
_diffrn_radiation_source 'fine-focus sealed tube'
_diffrn_radiation_type MoK\a
_diffrn_radiation_wavelength 0.71073
_diffrn_reflns_av_R_equivalents 0.0514
_diffrn_reflns_av_sigmaI/netI 0.0464
_diffrn_reflns_limit_h_max 16
_diffrn_reflns_limit_h_min -16
_diffrn_reflns_limit_k_max 17
_diffrn_reflns_limit_k_min -17
_diffrn_reflns_limit_l_max 22
_diffrn_reflns_limit_l_min -22
_diffrn_reflns_number 65702
_diffrn_reflns_theta_full 27.54
_diffrn_reflns_theta_max 27.54
_diffrn_reflns_theta_min 2.09
_diffrn_standards_decay_% 0.0
_exptl_absorpt_coefficient_mu 0.276
_exptl_absorpt_correction_type none
_exptl_crystal_colour 'dark orange'
_exptl_crystal_density_diffrn 1.460
_exptl_crystal_density_method 'not measured'
_exptl_crystal_description 'cleaved fragment'
_exptl_crystal_F_000 1324
_exptl_crystal_size_max 0.35
_exptl_crystal_size_mid 0.35
_exptl_crystal_size_min 0.32
_refine_diff_density_max 0.474
_refine_diff_density_min -0.289
_refine_diff_density_rms 0.046
_refine_ls_extinction_method none
_refine_ls_goodness_of_fit_ref 0.950
_refine_ls_hydrogen_treatment mixed
_refine_ls_matrix_type full
_refine_ls_number_parameters 1024
_refine_ls_number_reflns 13541
_refine_ls_number_restraints 0
_refine_ls_restrained_S_all 0.950
_refine_ls_R_factor_all 0.0514
_refine_ls_R_factor_gt 0.0342
_refine_ls_shift/su_max 0.004
_refine_ls_shift/su_mean 0.000
_refine_ls_structure_factor_coef Fsqd
_refine_ls_weighting_details 'calc w=1/[\s^2^(Fo^2^)+(0.0424P)^2^+0.0000P] where P=(Fo^2^+2Fc^2^)/3'
_refine_ls_weighting_scheme calc
_refine_ls_wR_factor_gt 0.0797
_refine_ls_wR_factor_ref 0.0846
_reflns_number_gt 9839
_reflns_number_total 13541
_reflns_threshold_expression >2sigma(I)
_cod_data_source_file om900115v_si_004.cif
_cod_data_source_block 05020
_cod_depositor_comments
;
The following automatic conversions were performed:

'_symmetry_cell_setting' value 'Triclinic' changed to 'triclinic'
according to /home/saulius/struct/CIF-dictionaries/cif_core.dic
dictionary named 'cif_core.dic' version 2.4.2 from 2011-04-26.

Automatic conversion script
Id: cif_fix_values 1715 2011-07-08 13:25:40Z adriana 
;
_cod_original_sg_symbol_H-M 'P-1   '
_cod_database_code 4069273

loop_
_symmetry_equiv_pos_as_xyz
'x, y, z'
'-x, -y, -z'

loop_
_atom_site_label
_atom_site_type_symbol
_atom_site_fract_x
_atom_site_fract_y
_atom_site_fract_z
_atom_site_U_iso_or_equiv
_atom_site_adp_type
_atom_site_occupancy
_atom_site_symmetry_multiplicity
_atom_site_calc_flag
V1 V 0.945119(19) 0.712999(19) 0.270834(14) 0.01750(6) Uani 1 1 d
N2 N 0.84344(9) 0.82179(9) 0.30415(7) 0.0186(3) Uani 1 1 d
C3 C 0.79075(11) 0.84900(11) 0.24375(8) 0.0204(3) Uani 1 1 d
C4 C 0.83551(12) 0.82800(11) 0.16846(9) 0.0209(3) Uani 1 1 d
C5 C 0.94333(12) 0.80832(11) 0.14002(8) 0.0193(3) Uani 1 1 d
N6 N 1.02093(9) 0.78214(9) 0.18653(7) 0.0175(3) Uani 1 1 d
C7 C 0.80696(11) 0.86004(12) 0.37890(8) 0.0207(3) Uani 1 1 d
C8 C 0.82799(12) 0.95802(12) 0.39660(9) 0.0227(3) Uani 1 1 d
C9 C 0.79360(13) 0.99177(14) 0.46981(9) 0.0291(4) Uani 1 1 d
C10 C 0.74136(14) 0.93107(14) 0.52305(10) 0.0313(4) Uani 1 1 d
C11 C 0.72258(13) 0.83427(14) 0.50477(9) 0.0292(4) Uani 1 1 d
C12 C 0.75465(12) 0.79607(12) 0.43294(9) 0.0238(3) Uani 1 1 d
C13 C 0.73122(14) 0.68956(12) 0.41448(10) 0.0284(4) Uani 1 1 d
C14 C 0.63143(17) 0.68406(16) 0.37122(12) 0.0382(4) Uani 1 1 d
C15 C 0.72080(19) 0.62087(16) 0.48457(12) 0.0425(5) Uani 1 1 d
C16 C 0.89155(13) 1.02705(12) 0.34221(9) 0.0250(3) Uani 1 1 d
C17 C 0.82838(16) 1.12468(14) 0.32645(12) 0.0349(4) Uani 1 1 d
C18 C 0.99718(14) 1.04941(14) 0.37467(11) 0.0312(4) Uani 1 1 d
C19 C 0.68311(13) 0.90518(14) 0.25216(10) 0.0267(4) Uani 1 1 d
C20 C 0.97076(14) 0.81705(14) 0.05532(9) 0.0244(3) Uani 1 1 d
C21 C 1.13243(11) 0.78395(11) 0.15481(8) 0.0186(3) Uani 1 1 d
C22 C 1.18728(12) 0.87258(11) 0.15739(8) 0.0200(3) Uani 1 1 d
C23 C 1.28915(13) 0.87633(13) 0.11831(9) 0.0253(3) Uani 1 1 d
C24 C 1.33738(13) 0.79432(13) 0.07985(9) 0.0270(4) Uani 1 1 d
C25 C 1.28571(13) 0.70562(13) 0.08330(9) 0.0243(3) Uani 1 1 d
C26 C 1.18292(12) 0.69844(12) 0.12068(8) 0.0213(3) Uani 1 1 d
C27 C 1.13479(13) 0.59695(12) 0.12821(10) 0.0274(4) Uani 1 1 d
C28 C 1.13042(17) 0.54579(16) 0.05184(12) 0.0382(5) Uani 1 1 d
C29 C 1.19956(17) 0.53183(14) 0.18134(11) 0.0352(4) Uani 1 1 d
C30 C 1.13978(12) 0.96114(11) 0.20349(9) 0.0228(3) Uani 1 1 d
C31 C 1.22762(14) 1.01409(13) 0.24040(11) 0.0282(4) Uani 1 1 d
C32 C 1.07582(15) 1.03467(14) 0.15600(11) 0.0315(4) Uani 1 1 d
O33 O 0.89805(8) 0.57347(8) 0.25858(6) 0.0230(2) Uani 1 1 d
C34 C 0.80825(14) 0.55530(14) 0.21240(10) 0.0290(4) Uani 1 1 d
C35 C 0.84753(16) 0.52475(19) 0.13357(11) 0.0417(5) Uani 1 1 d
C36 C 0.94808(15) 0.48102(12) 0.28829(10) 0.0285(4) Uani 1 1 d
C37 C 0.89042(19) 0.44650(18) 0.36140(13) 0.0485(5) Uani 1 1 d
C38 C 1.03201(12) 0.70138(11) 0.33832(8) 0.0200(3) Uani 1 1 d
C39 C 1.10987(13) 0.70199(12) 0.39847(9) 0.0244(3) Uani 1 1 d
C40 C 1.20145(15) 0.76963(15) 0.37095(12) 0.0349(4) Uani 1 1 d
C41 C 1.04993(17) 0.74330(16) 0.47187(10) 0.0356(4) Uani 1 1 d
C42 C 1.15519(16) 0.59609(14) 0.41299(11) 0.0329(4) Uani 1 1 d
B43 B 0.50063(13) 0.28388(13) 0.21230(10) 0.0208(4) Uani 1 1 d
C44 C 0.52706(11) 0.25163(11) 0.30004(8) 0.0204(3) Uani 1 1 d
C45 C 0.57902(12) 0.30642(12) 0.35049(9) 0.0230(3) Uani 1 1 d
C46 C 0.60108(12) 0.27297(12) 0.42234(9) 0.0256(3) Uani 1 1 d
C47 C 0.57504(12) 0.17873(12) 0.44632(9) 0.0251(3) Uani 1 1 d
C48 C 0.52885(12) 0.11843(12) 0.39728(9) 0.0233(3) Uani 1 1 d
C49 C 0.50538(12) 0.15627(11) 0.32726(8) 0.0213(3) Uani 1 1 d
F50 F 0.61324(7) 0.39888(7) 0.33198(5) 0.0302(2) Uani 1 1 d
F51 F 0.64992(8) 0.33194(8) 0.46850(6) 0.0371(2) Uani 1 1 d
F52 F 0.59598(8) 0.14605(7) 0.51612(5) 0.0337(2) Uani 1 1 d
F53 F 0.50653(8) 0.02435(7) 0.41758(5) 0.0312(2) Uani 1 1 d
F54 F 0.45706(7) 0.09359(7) 0.28271(5) 0.0272(2) Uani 1 1 d
C55 C 0.51233(12) 0.40441(12) 0.19489(9) 0.0232(3) Uani 1 1 d
C56 C 0.56378(13) 0.44817(13) 0.13052(10) 0.0285(4) Uani 1 1 d
C57 C 0.56863(14) 0.54984(14) 0.11856(11) 0.0379(5) Uani 1 1 d
C58 C 0.52182(14) 0.61429(13) 0.17252(13) 0.0404(5) Uani 1 1 d
C59 C 0.46522(14) 0.57623(13) 0.23557(12) 0.0358(4) Uani 1 1 d
C60 C 0.46037(13) 0.47446(12) 0.24447(10) 0.0273(4) Uani 1 1 d
F61 F 0.61550(8) 0.39115(8) 0.07451(5) 0.0365(2) Uani 1 1 d
F62 F 0.62222(9) 0.58542(9) 0.05488(7) 0.0577(4) Uani 1 1 d
F63 F 0.53170(9) 0.71334(8) 0.16345(8) 0.0601(4) Uani 1 1 d
F64 F 0.41495(9) 0.63812(8) 0.28818(7) 0.0508(3) Uani 1 1 d
F65 F 0.40098(8) 0.44289(7) 0.30752(5) 0.0337(2) Uani 1 1 d
C66 C 0.37440(12) 0.27091(11) 0.19465(9) 0.0209(3) Uani 1 1 d
C67 C 0.28556(12) 0.26779(11) 0.24768(9) 0.0231(3) Uani 1 1 d
C68 C 0.18037(12) 0.27211(12) 0.22865(10) 0.0276(4) Uani 1 1 d
C69 C 0.15957(12) 0.27861(12) 0.15358(10) 0.0285(4) Uani 1 1 d
C70 C 0.24410(13) 0.28083(12) 0.09821(10) 0.0272(4) Uani 1 1 d
C71 C 0.34774(12) 0.27786(11) 0.11956(9) 0.0235(3) Uani 1 1 d
F72 F 0.29740(7) 0.26065(7) 0.32303(5) 0.0310(2) Uani 1 1 d
F73 F 0.09727(7) 0.27137(7) 0.28354(6) 0.0381(2) Uani 1 1 d
F74 F 0.05740(7) 0.28675(7) 0.13450(7) 0.0406(3) Uani 1 1 d
F75 F 0.22465(8) 0.28739(8) 0.02438(6) 0.0371(2) Uani 1 1 d
F76 F 0.42692(7) 0.28396(7) 0.06258(5) 0.0303(2) Uani 1 1 d
C77 C 0.58766(12) 0.21097(12) 0.16012(8) 0.0219(3) Uani 1 1 d
C78 C 0.56599(12) 0.12459(12) 0.12337(9) 0.0240(3) Uani 1 1 d
C79 C 0.64374(14) 0.06307(12) 0.08458(9) 0.0274(4) Uani 1 1 d
C80 C 0.74999(13) 0.08669(13) 0.08083(9) 0.0291(4) Uani 1 1 d
C81 C 0.77693(12) 0.17095(13) 0.11684(9) 0.0280(4) Uani 1 1 d
C82 C 0.69701(12) 0.22875(12) 0.15594(9) 0.0252(3) Uani 1 1 d
F83 F 0.46395(7) 0.09439(7) 0.12336(5) 0.0292(2) Uani 1 1 d
F84 F 0.61654(8) -0.01990(7) 0.05043(6) 0.0383(2) Uani 1 1 d
F85 F 0.82674(8) 0.02859(8) 0.04233(6) 0.0390(3) Uani 1 1 d
F86 F 0.88044(7) 0.19558(8) 0.11349(6) 0.0396(3) Uani 1 1 d
F87 F 0.73027(7) 0.30890(7) 0.19212(5) 0.0316(2) Uani 1 1 d
H88 H 0.7859(13) 0.8388(11) 0.1319(9) 0.019(4) Uiso 1 1 d
H89 H 0.8075(13) 1.0560(13) 0.4807(9) 0.023(4) Uiso 1 1 d
H90 H 0.7180(15) 0.9543(14) 0.5732(11) 0.040(5) Uiso 1 1 d
H91 H 0.6862(14) 0.7906(14) 0.5422(11) 0.036(5) Uiso 1 1 d
H92 H 0.7896(13) 0.6633(12) 0.3820(9) 0.024(4) Uiso 1 1 d
H93 H 0.6171(17) 0.6186(17) 0.3591(12) 0.055(6) Uiso 1 1 d
H94 H 0.5682(16) 0.7107(14) 0.4016(11) 0.042(5) Uiso 1 1 d
H95 H 0.6367(15) 0.7217(15) 0.3232(12) 0.042(5) Uiso 1 1 d
H96 H 0.6515(18) 0.6355(16) 0.5189(12) 0.056(6) Uiso 1 1 d
H97 H 0.7140(15) 0.5514(16) 0.4700(11) 0.041(5) Uiso 1 1 d
H98 H 0.7818(17) 0.6270(15) 0.5146(11) 0.044(6) Uiso 1 1 d
H99 H 0.9081(12) 0.9943(11) 0.2939(9) 0.017(4) Uiso 1 1 d
H100 H 0.8692(15) 1.1671(14) 0.2882(11) 0.041(5) Uiso 1 1 d
H101 H 0.8154(15) 1.1634(14) 0.3736(11) 0.037(5) Uiso 1 1 d
H102 H 0.7574(15) 1.1105(13) 0.3073(10) 0.035(5) Uiso 1 1 d
H103 H 0.9839(15) 1.0778(14) 0.4229(11) 0.038(5) Uiso 1 1 d
H104 H 1.0375(15) 1.0932(14) 0.3411(11) 0.036(5) Uiso 1 1 d
H105 H 1.0452(14) 0.9897(14) 0.3798(10) 0.033(5) Uiso 1 1 d
H106 H 0.6943(15) 0.9754(15) 0.2399(11) 0.040(5) Uiso 1 1 d
H107 H 0.6391(17) 0.8831(15) 0.2176(12) 0.048(6) Uiso 1 1 d
H108 H 0.6466(16) 0.9012(14) 0.3016(12) 0.044(6) Uiso 1 1 d
H109 H 0.9077(16) 0.8338(14) 0.0304(11) 0.042(5) Uiso 1 1 d
H110 H 1.0030(15) 0.7541(15) 0.0357(11) 0.041(5) Uiso 1 1 d
H111 H 1.0240(15) 0.8624(14) 0.0449(10) 0.036(5) Uiso 1 1 d
H112 H 1.3256(13) 0.9331(13) 0.1183(9) 0.023(4) Uiso 1 1 d
H113 H 1.4091(14) 0.8006(12) 0.0548(9) 0.024(4) Uiso 1 1 d
H114 H 1.3217(12) 0.6503(12) 0.0599(9) 0.017(4) Uiso 1 1 d
H115 H 1.0598(13) 0.6043(12) 0.1532(9) 0.022(4) Uiso 1 1 d
H116 H 1.2027(16) 0.5332(13) 0.0268(11) 0.037(5) Uiso 1 1 d
H117 H 1.0940(16) 0.4847(16) 0.0559(11) 0.048(6) Uiso 1 1 d
H118 H 1.0905(15) 0.5873(14) 0.0183(10) 0.033(5) Uiso 1 1 d
H119 H 1.2725(15) 0.5158(13) 0.1556(10) 0.035(5) Uiso 1 1 d
H120 H 1.1637(17) 0.4678(17) 0.1928(12) 0.053(6) Uiso 1 1 d
H121 H 1.2086(15) 0.5673(15) 0.2288(12) 0.043(5) Uiso 1 1 d
H122 H 1.0892(13) 0.9365(12) 0.2448(9) 0.022(4) Uiso 1 1 d
H123 H 1.2742(15) 0.9678(14) 0.2687(10) 0.034(5) Uiso 1 1 d
H124 H 1.2748(13) 1.0500(13) 0.2008(10) 0.028(4) Uiso 1 1 d
H125 H 1.1952(13) 1.0616(13) 0.2762(10) 0.025(4) Uiso 1 1 d
H126 H 1.1217(15) 1.0599(13) 0.1160(11) 0.032(5) Uiso 1 1 d
H127 H 1.0173(15) 1.0015(14) 0.1360(10) 0.035(5) Uiso 1 1 d
H128 H 1.0438(13) 1.0925(13) 0.1868(9) 0.022(4) Uiso 1 1 d
H129 H 0.7647(16) 0.5047(15) 0.2399(11) 0.048(6) Uiso 1 1 d
H130 H 0.7635(15) 0.6189(14) 0.2121(10) 0.036(5) Uiso 1 1 d
H131 H 0.8888(17) 0.4578(17) 0.1454(12) 0.054(6) Uiso 1 1 d
H132 H 0.7847(18) 0.5128(16) 0.1022(13) 0.063(7) Uiso 1 1 d
H133 H 0.8885(17) 0.5814(16) 0.1039(12) 0.053(6) Uiso 1 1 d
H134 H 1.0225(13) 0.4965(11) 0.2946(9) 0.020(4) Uiso 1 1 d
H135 H 0.9370(16) 0.4272(15) 0.2501(11) 0.048(6) Uiso 1 1 d
H136 H 0.893(2) 0.502(2) 0.4046(15) 0.084(9) Uiso 1 1 d
H137 H 0.814(2) 0.4294(18) 0.3530(13) 0.070(7) Uiso 1 1 d
H138 H 0.927(2) 0.379(2) 0.3759(15) 0.088(9) Uiso 1 1 d
H139 H 1.1744(15) 0.8401(16) 0.3634(11) 0.043(6) Uiso 1 1 d
H140 H 1.2374(18) 0.7465(16) 0.3198(13) 0.061(7) Uiso 1 1 d
H141 H 1.2539(16) 0.7675(15) 0.4079(12) 0.046(6) Uiso 1 1 d
H142 H 1.0155(16) 0.8108(15) 0.4627(11) 0.044(6) Uiso 1 1 d
H143 H 0.9927(16) 0.6994(14) 0.4925(11) 0.039(5) Uiso 1 1 d
H144 H 1.0999(14) 0.7477(13) 0.5118(10) 0.032(5) Uiso 1 1 d
H145 H 1.1955(14) 0.5691(13) 0.3671(11) 0.034(5) Uiso 1 1 d
H146 H 1.1003(16) 0.5532(15) 0.4287(11) 0.042(6) Uiso 1 1 d
H147 H 1.2060(16) 0.5943(14) 0.4547(12) 0.047(6) Uiso 1 1 d

loop_
_atom_site_aniso_label
_atom_site_aniso_U_11
_atom_site_aniso_U_22
_atom_site_aniso_U_33
_atom_site_aniso_U_23
_atom_site_aniso_U_13
_atom_site_aniso_U_12
V1 0.01822(13) 0.01882(13) 0.01564(12) -0.00041(9) -0.00246(9) -0.00102(10)
N2 0.0181(6) 0.0215(7) 0.0163(6) 0.0005(5) -0.0020(5) -0.0018(5)
C3 0.0183(7) 0.0214(8) 0.0218(8) 0.0017(6) -0.0023(6) -0.0036(6)
C4 0.0193(7) 0.0251(8) 0.0193(8) 0.0015(6) -0.0064(6) -0.0024(6)
C5 0.0232(7) 0.0174(8) 0.0181(7) -0.0008(6) -0.0035(6) -0.0039(6)
N6 0.0184(6) 0.0182(6) 0.0161(6) -0.0021(5) -0.0028(5) -0.0013(5)
C7 0.0171(7) 0.0273(8) 0.0174(7) -0.0008(6) -0.0020(6) 0.0031(6)
C8 0.0183(7) 0.0282(9) 0.0212(8) -0.0019(6) -0.0011(6) 0.0017(6)
C9 0.0269(9) 0.0334(10) 0.0270(9) -0.0096(7) -0.0019(7) 0.0009(7)
C10 0.0284(9) 0.0449(11) 0.0194(8) -0.0071(7) 0.0018(7) 0.0043(8)
C11 0.0265(8) 0.0393(10) 0.0203(8) 0.0040(7) 0.0026(7) 0.0029(7)
C12 0.0194(7) 0.0292(9) 0.0220(8) 0.0028(6) -0.0015(6) 0.0042(6)
C13 0.0290(9) 0.0267(9) 0.0277(9) 0.0030(7) 0.0060(7) 0.0023(7)
C14 0.0411(11) 0.0318(11) 0.0424(12) 0.0014(9) -0.0044(9) -0.0087(9)
C15 0.0520(13) 0.0347(12) 0.0387(11) 0.0129(9) 0.0035(10) 0.0000(10)
C16 0.0255(8) 0.0250(9) 0.0241(8) -0.0048(7) 0.0004(7) -0.0004(7)
C17 0.0338(10) 0.0315(10) 0.0386(11) 0.0026(8) -0.0013(8) 0.0019(8)
C18 0.0266(9) 0.0309(10) 0.0359(10) -0.0079(8) 0.0014(8) -0.0032(8)
C19 0.0216(8) 0.0348(10) 0.0233(9) 0.0015(7) -0.0037(7) 0.0045(7)
C20 0.0237(8) 0.0333(10) 0.0165(8) -0.0003(7) -0.0034(6) -0.0029(7)
C21 0.0178(7) 0.0238(8) 0.0144(7) 0.0005(6) -0.0023(6) -0.0009(6)
C22 0.0202(7) 0.0208(8) 0.0194(7) 0.0027(6) -0.0047(6) -0.0001(6)
C23 0.0236(8) 0.0253(9) 0.0269(9) 0.0056(7) -0.0015(7) -0.0048(7)
C24 0.0206(8) 0.0365(10) 0.0228(8) 0.0049(7) 0.0022(6) 0.0014(7)
C25 0.0238(8) 0.0287(9) 0.0198(8) -0.0028(7) -0.0007(6) 0.0052(7)
C26 0.0222(8) 0.0253(8) 0.0168(7) -0.0023(6) -0.0042(6) 0.0000(6)
C27 0.0240(8) 0.0266(9) 0.0315(9) -0.0114(7) 0.0010(7) -0.0021(7)
C28 0.0350(11) 0.0398(12) 0.0407(11) -0.0206(9) -0.0065(9) 0.0003(9)
C29 0.0455(11) 0.0220(9) 0.0379(11) -0.0025(8) -0.0010(9) -0.0037(8)
C30 0.0216(8) 0.0194(8) 0.0273(8) -0.0010(6) -0.0002(6) -0.0034(6)
C31 0.0263(9) 0.0258(9) 0.0329(9) -0.0035(8) -0.0027(7) -0.0050(7)
C32 0.0323(10) 0.0230(9) 0.0400(11) 0.0007(8) -0.0088(8) -0.0010(8)
O33 0.0254(6) 0.0231(6) 0.0214(5) -0.0004(4) -0.0063(4) -0.0034(4)
C34 0.0266(9) 0.0313(10) 0.0308(9) -0.0032(7) -0.0079(7) -0.0078(8)
C35 0.0334(10) 0.0626(15) 0.0310(10) -0.0083(9) -0.0068(8) -0.0124(10)
C36 0.0352(10) 0.0204(9) 0.0307(9) 0.0036(7) -0.0070(7) -0.0035(7)
C37 0.0482(13) 0.0457(13) 0.0500(13) 0.0227(11) -0.0011(10) 0.0004(11)
C38 0.0227(7) 0.0172(8) 0.0196(7) -0.0006(6) -0.0005(6) 0.0010(6)
C39 0.0280(8) 0.0246(8) 0.0216(8) -0.0007(6) -0.0094(6) 0.0016(7)
C40 0.0311(10) 0.0373(11) 0.0391(11) 0.0047(9) -0.0172(9) -0.0055(8)
C41 0.0458(11) 0.0409(12) 0.0210(9) -0.0056(8) -0.0104(8) 0.0045(9)
C42 0.0408(11) 0.0274(10) 0.0327(10) 0.0003(8) -0.0181(9) 0.0026(8)
B43 0.0187(8) 0.0243(9) 0.0198(8) 0.0025(7) -0.0026(7) -0.0038(7)
C44 0.0169(7) 0.0246(8) 0.0195(7) 0.0001(6) -0.0004(6) -0.0004(6)
C45 0.0222(8) 0.0234(8) 0.0238(8) 0.0026(6) -0.0032(6) -0.0024(6)
C46 0.0230(8) 0.0320(9) 0.0230(8) -0.0041(7) -0.0067(6) -0.0017(7)
C47 0.0224(8) 0.0347(9) 0.0176(8) 0.0041(7) -0.0025(6) 0.0035(7)
C48 0.0211(8) 0.0241(8) 0.0237(8) 0.0058(6) 0.0019(6) -0.0010(6)
C49 0.0185(7) 0.0249(8) 0.0206(8) -0.0014(6) -0.0018(6) -0.0026(6)
F50 0.0357(5) 0.0256(5) 0.0315(5) 0.0036(4) -0.0116(4) -0.0094(4)
F51 0.0467(6) 0.0388(6) 0.0292(5) -0.0019(4) -0.0178(5) -0.0081(5)
F52 0.0403(6) 0.0419(6) 0.0197(5) 0.0069(4) -0.0084(4) -0.0011(5)
F53 0.0360(5) 0.0303(5) 0.0277(5) 0.0109(4) -0.0041(4) -0.0058(4)
F54 0.0320(5) 0.0262(5) 0.0249(5) 0.0027(4) -0.0075(4) -0.0089(4)
C55 0.0177(7) 0.0262(9) 0.0269(8) 0.0050(6) -0.0080(6) -0.0042(6)
C56 0.0228(8) 0.0335(10) 0.0303(9) 0.0068(7) -0.0068(7) -0.0055(7)
C57 0.0286(9) 0.0393(11) 0.0479(11) 0.0246(9) -0.0126(8) -0.0135(8)
C58 0.0306(10) 0.0231(9) 0.0709(14) 0.0144(9) -0.0228(10) -0.0077(8)
C59 0.0263(9) 0.0265(10) 0.0570(12) -0.0046(8) -0.0167(8) 0.0003(7)
C60 0.0215(8) 0.0270(9) 0.0345(9) 0.0035(7) -0.0078(7) -0.0031(7)
F61 0.0349(5) 0.0471(6) 0.0268(5) 0.0112(4) 0.0011(4) -0.0078(5)
F62 0.0490(7) 0.0587(8) 0.0656(8) 0.0410(6) -0.0056(6) -0.0169(6)
F63 0.0493(7) 0.0265(6) 0.1090(11) 0.0214(6) -0.0309(7) -0.0123(5)
F64 0.0410(6) 0.0298(6) 0.0832(9) -0.0152(6) -0.0151(6) 0.0064(5)
F65 0.0316(5) 0.0335(6) 0.0350(6) -0.0034(4) 0.0016(4) 0.0016(4)
C66 0.0207(7) 0.0174(8) 0.0249(8) 0.0031(6) -0.0034(6) -0.0025(6)
C67 0.0247(8) 0.0181(8) 0.0266(8) 0.0029(6) -0.0022(6) -0.0020(6)
C68 0.0199(8) 0.0178(8) 0.0436(10) 0.0049(7) 0.0046(7) -0.0019(6)
C69 0.0197(8) 0.0178(8) 0.0498(11) 0.0045(7) -0.0125(7) -0.0043(6)
C70 0.0315(9) 0.0200(8) 0.0327(9) 0.0032(7) -0.0145(7) -0.0059(7)
C71 0.0224(8) 0.0204(8) 0.0281(8) 0.0032(6) -0.0034(6) -0.0033(6)
F72 0.0272(5) 0.0390(6) 0.0252(5) 0.0050(4) 0.0031(4) 0.0004(4)
F73 0.0218(5) 0.0363(6) 0.0539(7) 0.0090(5) 0.0078(5) -0.0018(4)
F74 0.0217(5) 0.0339(6) 0.0689(8) 0.0076(5) -0.0178(5) -0.0056(4)
F75 0.0383(6) 0.0401(6) 0.0366(6) 0.0050(5) -0.0216(5) -0.0083(5)
F76 0.0283(5) 0.0422(6) 0.0211(5) 0.0062(4) -0.0048(4) -0.0047(4)
C77 0.0219(8) 0.0265(8) 0.0173(7) 0.0055(6) -0.0030(6) -0.0008(6)
C78 0.0212(8) 0.0298(9) 0.0211(8) 0.0051(6) -0.0022(6) -0.0024(6)
C79 0.0363(9) 0.0239(9) 0.0220(8) 0.0029(6) -0.0026(7) -0.0002(7)
C80 0.0279(9) 0.0350(10) 0.0220(8) 0.0072(7) 0.0033(7) 0.0091(7)
C81 0.0195(8) 0.0387(10) 0.0257(9) 0.0074(7) -0.0031(6) 0.0003(7)
C82 0.0231(8) 0.0306(9) 0.0225(8) 0.0047(7) -0.0054(6) -0.0030(7)
F83 0.0264(5) 0.0295(5) 0.0320(5) -0.0028(4) -0.0018(4) -0.0068(4)
F84 0.0442(6) 0.0313(6) 0.0387(6) -0.0077(4) 0.0011(5) -0.0003(5)
F85 0.0347(6) 0.0426(6) 0.0365(6) 0.0009(5) 0.0058(5) 0.0132(5)
F86 0.0179(5) 0.0559(7) 0.0445(6) 0.0015(5) -0.0012(4) 0.0000(4)
F87 0.0227(5) 0.0390(6) 0.0341(5) -0.0027(4) -0.0063(4) -0.0055(4)

loop_
_atom_type_symbol
_atom_type_description
_atom_type_scat_dispersion_real
_atom_type_scat_dispersion_imag
_atom_type_scat_source
V V 0.3005 0.5294 'International Tables Vol C Tables 4.2.6.8 and 6.1.1.4'
F F 0.0171 0.0103 'International Tables Vol C Tables 4.2.6.8 and 6.1.1.4'
O O 0.0106 0.0060 'International Tables Vol C Tables 4.2.6.8 and 6.1.1.4'
N N 0.0061 0.0033 'International Tables Vol C Tables 4.2.6.8 and 6.1.1.4'
C C 0.0033 0.0016 'International Tables Vol C Tables 4.2.6.8 and 6.1.1.4'
B B 0.0013 0.0007 'International Tables Vol C Tables 4.2.6.8 and 6.1.1.4'
H H 0.0000 0.0000 'International Tables Vol C Tables 4.2.6.8 and 6.1.1.4'

loop_
_geom_angle_atom_site_label_1
_geom_angle_atom_site_label_2
_geom_angle_atom_site_label_3
_geom_angle
C38 V1 N6 105.46(6)
C38 V1 N2 105.46(6)
N6 V1 N2 97.76(5)
C38 V1 O33 103.90(6)
N6 V1 O33 120.63(5)
N2 V1 O33 121.97(5)
C3 N2 C7 120.19(12)
C3 N2 V1 106.52(9)
C7 N2 V1 132.24(9)
N2 C3 C4 121.15(13)
N2 C3 C19 121.85(13)
C4 C3 C19 116.97(13)
C5 C4 C3 130.11(14)
C5 C4 H88 116.1(10)
C3 C4 H88 113.1(10)
N6 C5 C4 121.85(13)
N6 C5 C20 120.32(13)
C4 C5 C20 117.83(13)
C5 N6 C21 117.75(12)
C5 N6 V1 104.14(9)
C21 N6 V1 134.95(9)
C8 C7 C12 121.72(14)
C8 C7 N2 119.38(13)
C12 C7 N2 118.86(14)
C9 C8 C7 117.82(15)
C9 C8 C16 118.57(15)
C7 C8 C16 123.52(13)
C10 C9 C8 121.42(17)
C10 C9 H89 121.5(10)
C8 C9 H89 117.1(11)
C9 C10 C11 119.87(16)
C9 C10 H90 121.3(12)
C11 C10 H90 118.8(11)
C10 C11 C12 121.60(16)
C10 C11 H91 120.4(11)
C12 C11 H91 118.0(11)
C11 C12 C7 117.56(15)
C11 C12 C13 120.16(15)
C7 C12 C13 122.27(14)
C12 C13 C14 112.28(14)
C12 C13 C15 113.46(15)
C14 C13 C15 109.49(16)
C12 C13 H92 108.0(10)
C14 C13 H92 106.4(10)
C15 C13 H92 106.8(10)
C13 C14 H93 112.6(13)
C13 C14 H94 110.5(12)
H93 C14 H94 106.6(17)
C13 C14 H95 113.0(11)
H93 C14 H95 106.5(17)
H94 C14 H95 107.1(16)
C13 C15 H96 112.8(12)
C13 C15 H97 111.2(11)
H96 C15 H97 102.8(16)
C13 C15 H98 110.4(12)
H96 C15 H98 108.5(17)
H97 C15 H98 111.0(16)
C8 C16 C18 109.50(14)
C8 C16 C17 112.62(14)
C18 C16 C17 109.90(14)
C8 C16 H99 109.0(9)
C18 C16 H99 108.6(9)
C17 C16 H99 107.1(9)
C16 C17 H100 111.6(11)
C16 C17 H101 109.7(11)
H100 C17 H101 107.1(16)
C16 C17 H102 110.3(10)
H100 C17 H102 108.9(15)
H101 C17 H102 109.1(15)
C16 C18 H103 110.7(12)
C16 C18 H104 110.2(11)
H103 C18 H104 110.0(16)
C16 C18 H105 113.2(10)
H103 C18 H105 107.4(15)
H104 C18 H105 105.2(15)
C3 C19 H106 108.4(11)
C3 C19 H107 110.4(13)
H106 C19 H107 106.6(17)
C3 C19 H108 114.3(12)
H106 C19 H108 108.2(16)
H107 C19 H108 108.7(17)
C5 C20 H109 110.4(12)
C5 C20 H110 109.9(11)
H109 C20 H110 109.3(16)
C5 C20 H111 110.0(11)
H109 C20 H111 112.5(16)
H110 C20 H111 104.6(16)
C26 C21 C22 120.96(13)
C26 C21 N6 119.82(13)
C22 C21 N6 119.20(13)
C23 C22 C21 118.11(14)
C23 C22 C30 120.25(14)
C21 C22 C30 121.60(13)
C24 C23 C22 121.45(15)
C24 C23 H112 118.7(10)
C22 C23 H112 119.8(10)
C25 C24 C23 119.36(15)
C25 C24 H113 122.6(10)
C23 C24 H113 117.9(10)
C24 C25 C26 121.30(15)
C24 C25 H114 117.9(10)
C26 C25 H114 120.8(10)
C25 C26 C21 118.43(14)
C25 C26 C27 118.53(14)
C21 C26 C27 122.84(13)
C26 C27 C28 113.29(15)
C26 C27 C29 108.64(14)
C28 C27 C29 110.59(15)
C26 C27 H115 109.3(9)
C28 C27 H115 108.1(9)
C29 C27 H115 106.7(9)
C27 C28 H116 110.9(11)
C27 C28 H117 113.5(12)
H116 C28 H117 109.1(16)
C27 C28 H118 110.4(11)
H116 C28 H118 107.8(15)
H117 C28 H118 105.0(16)
C27 C29 H119 109.2(10)
C27 C29 H120 110.2(12)
H119 C29 H120 107.9(16)
C27 C29 H121 110.8(11)
H119 C29 H121 107.9(15)
H120 C29 H121 110.7(16)
C22 C30 C32 112.27(14)
C22 C30 C31 111.02(13)
C32 C30 C31 110.55(14)
C22 C30 H122 108.3(9)
C32 C30 H122 107.0(9)
C31 C30 H122 107.4(9)
C30 C31 H123 112.9(10)
C30 C31 H124 110.6(10)
H123 C31 H124 108.1(14)
C30 C31 H125 109.7(10)
H123 C31 H125 106.8(14)
H124 C31 H125 108.6(14)
C30 C32 H126 109.4(11)
C30 C32 H127 109.8(11)
H126 C32 H127 110.1(15)
C30 C32 H128 112.0(9)
H126 C32 H128 107.7(15)
H127 C32 H128 107.7(14)
C34 O33 C36 113.00(12)
C34 O33 V1 120.11(10)
C36 O33 V1 126.81(9)
O33 C34 C35 111.75(14)
O33 C34 H129 106.9(12)
C35 C34 H129 112.6(12)
O33 C34 H130 106.3(10)
C35 C34 H130 111.1(10)
H129 C34 H130 107.9(16)
C34 C35 H131 99.8(12)
C34 C35 H132 111.0(12)
H131 C35 H132 110.9(17)
C34 C35 H133 111.6(12)
H131 C35 H133 119.7(17)
H132 C35 H133 104.1(17)
O33 C36 C37 112.38(15)
O33 C36 H134 105.4(9)
C37 C36 H134 111.8(9)
O33 C36 H135 105.8(11)
C37 C36 H135 104.7(11)
H134 C36 H135 116.8(15)
C36 C37 H136 110.2(14)
C36 C37 H137 110.3(14)
H136 C37 H137 112.3(19)
C36 C37 H138 107.1(15)
H136 C37 H138 112(2)
H137 C37 H138 104.4(19)
C39 C38 V1 174.36(12)
C38 C39 C41 108.38(13)
C38 C39 C42 110.26(13)
C41 C39 C42 109.77(15)
C38 C39 C40 108.44(13)
C41 C39 C40 109.87(15)
C42 C39 C40 110.09(15)
C39 C40 H139 111.7(11)
C39 C40 H140 110.5(12)
H139 C40 H140 106.6(16)
C39 C40 H141 109.0(12)
H139 C40 H141 109.5(16)
H140 C40 H141 109.3(17)
C39 C41 H142 111.0(11)
C39 C41 H143 111.8(11)
H142 C41 H143 107.8(16)
C39 C41 H144 110.3(10)
H142 C41 H144 109.5(15)
H143 C41 H144 106.3(15)
C39 C42 H145 111.0(11)
C39 C42 H146 111.4(12)
H145 C42 H146 108.6(16)
C39 C42 H147 111.7(11)
H145 C42 H147 107.4(15)
H146 C42 H147 106.6(16)
C66 B43 C77 113.37(12)
C66 B43 C55 100.68(12)
C77 B43 C55 114.42(12)
C66 B43 C44 114.35(12)
C77 B43 C44 102.01(12)
C55 B43 C44 112.58(13)
C45 C44 C49 112.77(14)
C45 C44 B43 127.46(14)
C49 C44 B43 119.51(13)
F50 C45 C46 114.47(13)
F50 C45 C44 121.47(13)
C46 C45 C44 124.05(14)
F51 C46 C47 119.73(14)
F51 C46 C45 120.26(14)
C47 C46 C45 120.00(14)
F52 C47 C46 120.22(14)
F52 C47 C48 120.97(14)
C46 C47 C48 118.81(14)
F53 C48 C47 120.44(14)
F53 C48 C49 120.62(14)
C47 C48 C49 118.94(14)
F54 C49 C48 115.75(13)
F54 C49 C44 118.98(13)
C48 C49 C44 125.27(14)
C56 C55 C60 112.37(15)
C56 C55 B43 127.00(15)
C60 C55 B43 120.43(14)
F61 C56 C57 115.14(15)
F61 C56 C55 120.63(15)
C57 C56 C55 124.22(17)
F62 C57 C58 119.99(17)
F62 C57 C56 119.97(19)
C58 C57 C56 120.01(17)
F63 C58 C59 120.86(19)
F63 C58 C57 120.40(18)
C59 C58 C57 118.73(17)
F64 C59 C58 119.98(17)
F64 C59 C60 120.70(18)
C58 C59 C60 119.31(18)
F65 C60 C59 115.65(15)
F65 C60 C55 119.24(14)
C59 C60 C55 125.10(16)
C67 C66 C71 113.46(14)
C67 C66 B43 126.83(14)
C71 C66 B43 119.03(13)
F72 C67 C68 115.34(14)
F72 C67 C66 120.96(13)
C68 C67 C66 123.71(15)
F73 C68 C69 119.45(14)
F73 C68 C67 120.59(16)
C69 C68 C67 119.95(15)
F74 C69 C70 120.27(16)
F74 C69 C68 120.47(15)
C70 C69 C68 119.21(14)
F75 C70 C69 119.72(14)
F75 C70 C71 121.20(15)
C69 C70 C71 119.07(15)
F76 C71 C70 116.11(14)
F76 C71 C66 119.29(13)
C70 C71 C66 124.59(15)
C78 C77 C82 113.05(14)
C78 C77 B43 126.91(13)
C82 C77 B43 119.76(14)
F83 C78 C79 114.78(14)
F83 C78 C77 121.06(14)
C79 C78 C77 124.16(14)
F84 C79 C80 119.51(15)
F84 C79 C78 120.78(15)
C80 C79 C78 119.71(15)
F85 C80 C79 120.63(16)
F85 C80 C81 120.42(15)
C79 C80 C81 118.96(15)
F86 C81 C82 120.97(15)
F86 C81 C80 119.83(15)
C82 C81 C80 119.21(15)
F87 C82 C81 115.78(14)
F87 C82 C77 119.36(14)
C81 C82 C77 124.86(15)

loop_
_geom_bond_atom_site_label_1
_geom_bond_atom_site_label_2
_geom_bond_distance
V1 C38 1.6809(15)
V1 N6 1.9359(12)
V1 N2 1.9509(12)
V1 O33 2.0110(11)
N2 C3 1.3379(19)
N2 C7 1.4481(18)
C3 C4 1.419(2)
C3 C19 1.506(2)
C4 C5 1.407(2)
C4 H88 0.939(16)
C5 N6 1.3547(18)
C5 C20 1.505(2)
N6 C21 1.4526(18)
C7 C8 1.400(2)
C7 C12 1.409(2)
C8 C9 1.398(2)
C8 C16 1.520(2)
C9 C10 1.373(2)
C9 H89 0.915(17)
C10 C11 1.380(3)
C10 H90 0.957(19)
C11 C12 1.391(2)
C11 H91 0.971(19)
C12 C13 1.520(2)
C13 C14 1.523(3)
C13 C15 1.529(2)
C13 H92 0.943(17)
C14 H93 0.94(2)
C14 H94 0.97(2)
C14 H95 0.98(2)
C15 H96 1.02(2)
C15 H97 0.98(2)
C15 H98 0.97(2)
C16 C18 1.528(2)
C16 C17 1.532(2)
C16 H99 0.966(16)
C17 H100 1.00(2)
C17 H101 0.984(19)
C17 H102 1.004(19)
C18 H103 0.934(19)
C18 H104 0.955(19)
C18 H105 0.986(19)
C19 H106 0.98(2)
C19 H107 0.92(2)
C19 H108 0.95(2)
C20 H109 0.95(2)
C20 H110 0.97(2)
C20 H111 0.927(19)
C21 C26 1.401(2)
C21 C22 1.404(2)
C22 C23 1.392(2)
C22 C30 1.518(2)
C23 C24 1.386(2)
C23 H112 0.906(17)
C24 C25 1.379(2)
C24 H113 0.968(17)
C25 C26 1.394(2)
C25 H114 0.932(16)
C26 C27 1.515(2)
C27 C28 1.527(2)
C27 C29 1.529(3)
C27 H115 0.998(16)
C28 H116 0.976(19)
C28 H117 0.96(2)
C28 H118 0.961(19)
C29 H119 0.995(19)
C29 H120 1.00(2)
C29 H121 0.99(2)
C30 C32 1.527(2)
C30 C31 1.532(2)
C30 H122 0.983(16)
C31 H123 0.990(19)
C31 H124 1.004(18)
C31 H125 0.955(17)
C32 H126 0.936(19)
C32 H127 0.969(19)
C32 H128 1.001(17)
O33 C34 1.4747(18)
O33 C36 1.4734(19)
C34 C35 1.488(3)
C34 H129 0.98(2)
C34 H130 0.998(19)
C35 H131 1.04(2)
C35 H132 1.02(2)
C35 H133 1.04(2)
C36 C37 1.495(3)
C36 H134 0.978(16)
C36 H135 1.02(2)
C37 H136 1.07(3)
C37 H137 1.02(2)
C37 H138 1.03(3)
C38 C39 1.502(2)
C39 C41 1.532(2)
C39 C42 1.532(2)
C39 C40 1.533(2)
C40 H139 1.00(2)
C40 H140 1.02(2)
C40 H141 0.96(2)
C41 H142 1.00(2)
C41 H143 0.99(2)
C41 H144 0.987(18)
C42 H145 0.977(19)
C42 H146 0.94(2)
C42 H147 1.01(2)
B43 C66 1.651(2)
B43 C77 1.652(2)
B43 C55 1.654(2)
B43 C44 1.656(2)
C44 C45 1.387(2)
C44 C49 1.390(2)
C45 F50 1.3576(17)
C45 C46 1.383(2)
C46 F51 1.3477(17)
C46 C47 1.372(2)
C47 F52 1.3430(17)
C47 C48 1.375(2)
C48 F53 1.3428(18)
C48 C49 1.377(2)
C49 F54 1.3579(17)
C55 C56 1.388(2)
C55 C60 1.391(2)
C56 F61 1.356(2)
C56 C57 1.382(2)
C57 F62 1.346(2)
C57 C58 1.368(3)
C58 F63 1.348(2)
C58 C59 1.367(3)
C59 F64 1.347(2)
C59 C60 1.377(2)
C60 F65 1.3522(19)
C66 C67 1.385(2)
C66 C71 1.394(2)
C67 F72 1.3506(18)
C67 C68 1.382(2)
C68 F73 1.3525(18)
C68 C69 1.371(2)
C69 F74 1.3467(17)
C69 C70 1.371(2)
C70 F75 1.3456(18)
C70 C71 1.378(2)
C71 F76 1.3475(18)
C77 C78 1.387(2)
C77 C82 1.391(2)
C78 F83 1.3543(17)
C78 C79 1.383(2)
C79 F84 1.3466(19)
C79 C80 1.373(2)
C80 F85 1.3470(18)
C80 C81 1.376(2)
C81 F86 1.3442(18)
C81 C82 1.375(2)
C82 F87 1.3600(18)

loop_
_geom_torsion_atom_site_label_1
_geom_torsion_atom_site_label_2
_geom_torsion_atom_site_label_3
_geom_torsion_atom_site_label_4
_geom_torsion
C38 V1 N2 C3 164.97(10)
N6 V1 N2 C3 56.49(10)
O33 V1 N2 C3 -77.23(10)
C38 V1 N2 C7 -27.18(14)
N6 V1 N2 C7 -135.66(13)
O33 V1 N2 C7 90.63(13)
C7 N2 C3 C4 168.12(13)
V1 N2 C3 C4 -22.26(17)
C7 N2 C3 C19 -10.4(2)
V1 N2 C3 C19 159.24(13)
N2 C3 C4 C5 -22.0(3)
C19 C3 C4 C5 156.55(17)
C3 C4 C5 N6 17.0(3)
C3 C4 C5 C20 -163.09(16)
C4 C5 N6 C21 -167.19(13)
C20 C5 N6 C21 12.9(2)
C4 C5 N6 V1 29.92(16)
C20 C5 N6 V1 -150.00(12)
C38 V1 N6 C5 -168.01(9)
N2 V1 N6 C5 -59.54(9)
O33 V1 N6 C5 75.02(10)
C38 V1 N6 C21 33.57(15)
N2 V1 N6 C21 142.04(13)
O33 V1 N6 C21 -83.40(14)
C3 N2 C7 C8 -76.14(18)
V1 N2 C7 C8 117.36(14)
C3 N2 C7 C12 106.24(16)
V1 N2 C7 C12 -60.26(18)
C12 C7 C8 C9 -1.1(2)
N2 C7 C8 C9 -178.68(13)
C12 C7 C8 C16 175.20(14)
N2 C7 C8 C16 -2.3(2)
C7 C8 C9 C10 0.3(2)
C16 C8 C9 C10 -176.18(15)
C8 C9 C10 C11 0.5(3)
C9 C10 C11 C12 -0.5(3)
C10 C11 C12 C7 -0.3(2)
C10 C11 C12 C13 -179.14(15)
C8 C7 C12 C11 1.1(2)
N2 C7 C12 C11 178.65(13)
C8 C7 C12 C13 179.95(14)
N2 C7 C12 C13 -2.5(2)
C11 C12 C13 C14 98.57(18)
C7 C12 C13 C14 -80.26(19)
C11 C12 C13 C15 -26.2(2)
C7 C12 C13 C15 154.93(16)
C9 C8 C16 C18 62.60(19)
C7 C8 C16 C18 -113.71(16)
C9 C8 C16 C17 -60.0(2)
C7 C8 C16 C17 123.70(17)
C5 N6 C21 C26 -90.04(17)
V1 N6 C21 C26 66.20(18)
C5 N6 C21 C22 88.53(16)
V1 N6 C21 C22 -115.23(14)
C26 C21 C22 C23 6.5(2)
N6 C21 C22 C23 -172.05(13)
C26 C21 C22 C30 -171.32(14)
N6 C21 C22 C30 10.1(2)
C21 C22 C23 C24 -2.1(2)
C30 C22 C23 C24 175.76(14)
C22 C23 C24 C25 -3.1(2)
C23 C24 C25 C26 4.1(2)
C24 C25 C26 C21 0.2(2)
C24 C25 C26 C27 -174.80(15)
C22 C21 C26 C25 -5.6(2)
N6 C21 C26 C25 172.95(13)
C22 C21 C26 C27 169.18(14)
N6 C21 C26 C27 -12.3(2)
C25 C26 C27 C28 -56.0(2)
C21 C26 C27 C28 129.28(16)
C25 C26 C27 C29 67.37(18)
C21 C26 C27 C29 -107.40(17)
C23 C22 C30 C32 89.43(18)
C21 C22 C30 C32 -92.79(17)
C23 C22 C30 C31 -34.9(2)
C21 C22 C30 C31 142.90(15)
C38 V1 O33 C34 170.52(11)
N6 V1 O33 C34 -71.72(11)
N2 V1 O33 C34 51.96(12)
C38 V1 O33 C36 -13.03(13)
N6 V1 O33 C36 104.73(12)
N2 V1 O33 C36 -131.59(11)
C36 O33 C34 C35 -79.75(19)
V1 O33 C34 C35 97.17(16)
C34 O33 C36 C37 -85.26(19)
V1 O33 C36 C37 98.08(17)
C66 B43 C44 C45 -129.98(16)
C77 B43 C44 C45 107.24(17)
C55 B43 C44 C45 -15.9(2)
C66 B43 C44 C49 56.38(19)
C77 B43 C44 C49 -66.41(16)
C55 B43 C44 C49 170.48(13)
C49 C44 C45 F50 175.62(13)
B43 C44 C45 F50 1.6(2)
C49 C44 C45 C46 -3.9(2)
B43 C44 C45 C46 -177.95(15)
F50 C45 C46 F51 1.9(2)
C44 C45 C46 F51 -178.56(14)
F50 C45 C46 C47 -176.93(13)
C44 C45 C46 C47 2.7(2)
F51 C46 C47 F52 1.4(2)
C45 C46 C47 F52 -179.78(14)
F51 C46 C47 C48 -177.63(14)
C45 C46 C47 C48 1.2(2)
F52 C47 C48 F53 -1.9(2)
C46 C47 C48 F53 177.15(14)
F52 C47 C48 C49 177.76(13)
C46 C47 C48 C49 -3.2(2)
F53 C48 C49 F54 1.5(2)
C47 C48 C49 F54 -178.16(13)
F53 C48 C49 C44 -178.62(13)
C47 C48 C49 C44 1.7(2)
C45 C44 C49 F54 -178.36(13)
B43 C44 C49 F54 -3.8(2)
C45 C44 C49 C48 1.8(2)
B43 C44 C49 C48 176.30(14)
C66 B43 C55 C56 -103.18(17)
C77 B43 C55 C56 18.8(2)
C44 B43 C55 C56 134.62(15)
C66 B43 C55 C60 71.32(16)
C77 B43 C55 C60 -166.74(13)
C44 B43 C55 C60 -50.87(18)
C60 C55 C56 F61 -177.65(13)
B43 C55 C56 F61 -2.8(2)
C60 C55 C56 C57 3.5(2)
B43 C55 C56 C57 178.42(15)
F61 C56 C57 F62 -0.1(2)
C55 C56 C57 F62 178.73(15)
F61 C56 C57 C58 -178.10(15)
C55 C56 C57 C58 0.8(3)
F62 C57 C58 F63 -2.0(3)
C56 C57 C58 F63 175.99(15)
F62 C57 C58 C59 178.10(15)
C56 C57 C58 C59 -3.9(3)
F63 C58 C59 F64 2.6(3)
C57 C58 C59 F64 -177.51(15)
F63 C58 C59 C60 -177.43(15)
C57 C58 C59 C60 2.5(3)
F64 C59 C60 F65 1.3(2)
C58 C59 C60 F65 -178.68(15)
F64 C59 C60 C55 -177.69(15)
C58 C59 C60 C55 2.3(3)
C56 C55 C60 F65 175.91(13)
B43 C55 C60 F65 0.7(2)
C56 C55 C60 C59 -5.1(2)
B43 C55 C60 C59 179.63(15)
C77 B43 C66 C67 138.41(15)
C55 B43 C66 C67 -98.92(17)
C44 B43 C66 C67 22.0(2)
C77 B43 C66 C71 -51.77(19)
C55 B43 C66 C71 70.90(16)
C44 B43 C66 C71 -168.15(13)
C71 C66 C67 F72 179.73(13)
B43 C66 C67 F72 -10.0(2)
C71 C66 C67 C68 -0.6(2)
B43 C66 C67 C68 169.70(15)
F72 C67 C68 F73 1.5(2)
C66 C67 C68 F73 -178.22(14)
F72 C67 C68 C69 -179.46(14)
C66 C67 C68 C69 0.9(2)
F73 C68 C69 F74 1.7(2)
C67 C68 C69 F74 -177.41(14)
F73 C68 C69 C70 179.03(14)
C67 C68 C69 C70 -0.1(2)
F74 C69 C70 F75 -2.5(2)
C68 C69 C70 F75 -179.88(14)
F74 C69 C70 C71 176.47(14)
C68 C69 C70 C71 -0.9(2)
F75 C70 C71 F76 1.3(2)
C69 C70 C71 F76 -177.66(14)
F75 C70 C71 C66 -179.86(14)
C69 C70 C71 C66 1.2(2)
C67 C66 C71 F76 178.38(13)
B43 C66 C71 F76 7.3(2)
C67 C66 C71 C70 -0.4(2)
B43 C66 C71 C70 -171.54(15)
C66 B43 C77 C78 -20.8(2)
C55 B43 C77 C78 -135.47(15)
C44 B43 C77 C78 102.67(16)
C66 B43 C77 C82 165.70(13)
C55 B43 C77 C82 51.00(19)
C44 B43 C77 C82 -70.86(16)
C82 C77 C78 F83 178.33(13)
B43 C77 C78 F83 4.4(2)
C82 C77 C78 C79 -1.6(2)
B43 C77 C78 C79 -175.54(15)
F83 C78 C79 F84 -0.2(2)
C77 C78 C79 F84 179.79(14)
F83 C78 C79 C80 179.88(14)
C77 C78 C79 C80 -0.1(2)
F84 C79 C80 F85 1.1(2)
C78 C79 C80 F85 -178.96(14)
F84 C79 C80 C81 -179.12(14)
C78 C79 C80 C81 0.8(2)
F85 C80 C81 F86 0.1(2)
C79 C80 C81 F86 -179.66(14)
F85 C80 C81 C82 -179.80(14)
C79 C80 C81 C82 0.4(2)
F86 C81 C82 F87 -2.0(2)
C80 C81 C82 F87 177.90(14)
F86 C81 C82 C77 177.58(14)
C80 C81 C82 C77 -2.5(2)
C78 C77 C82 F87 -177.42(13)
B43 C77 C82 F87 -3.0(2)
C78 C77 C82 C81 3.0(2)
B43 C77 C82 C81 177.38(15)
